data_1561106
loop_
_publ_author_name
'Chen, Yong-Qiang'
'Tian, Yuan'
'Li, Na'
'Liu, Sui-Jun'

_publ_section_title
;
 Ni(II)/Zn(II)-triazolate clusters based MOFs constructed from a V-shaped
 dicarboxylate ligand: Magnetic properties and phosphate sensing
;
_journal_name_full 'Journal of Solid State Chemistry'
_journal_page_first 100
_journal_page_last 105
_journal_paper_doi 10.1016/j.jssc.2018.03.015
_journal_volume 262
_journal_year 2018
_chemical_formula_sum 'C16 H19 N3 Ni2 O11 S'
_chemical_formula_weight 578.82
_space_group_crystal_system tetragonal
_space_group_IT_number 88
_space_group_name_Hall '-I 4ad'
_space_group_name_H-M_alt 'I 41/a :2'
_atom_sites_solution_hydrogens mixed
_cell_angle_alpha 90
_cell_angle_beta 90
_cell_angle_gamma 90
_cell_formula_units_Z 16
_cell_length_a 24.4097(5)
_cell_length_b 24.4097(5)
_cell_length_c 14.7898(7)
_cell_measurement_reflns_used 64539
_cell_measurement_temperature 297(2)
_cell_measurement_theta_max 24.996
_cell_measurement_theta_min 3.221
_cell_volume 8812.3(5)
_computing_cell_refinement 'Bruker SMART'
_computing_data_collection 'Bruker SMART'
_computing_data_reduction 'Bruker SAINT'
_computing_molecular_graphics 'Bruker SHELXTL'
_computing_publication_material 'Bruker SHELXTL'
_computing_structure_refinement 'SHELXL-2014/7 (Sheldrick, 2014)'
_computing_structure_solution 'SHELXS-97 (Sheldrick, 1997)'
_diffrn_ambient_temperature 297(2)
_diffrn_detector_area_resol_mean 0
_diffrn_measured_fraction_theta_full 0.997
_diffrn_measured_fraction_theta_max 0.997
_diffrn_measurement_device_type 'D8 QUEST'
_diffrn_measurement_method \w
_diffrn_radiation_type MoK\a
_diffrn_radiation_wavelength 0.71073
_diffrn_reflns_av_R_equivalents 0.0323
_diffrn_reflns_av_unetI/netI 0.0141
_diffrn_reflns_Laue_measured_fraction_full 0.997
_diffrn_reflns_Laue_measured_fraction_max 0.997
_diffrn_reflns_limit_h_max 28
_diffrn_reflns_limit_h_min -28
_diffrn_reflns_limit_k_max 28
_diffrn_reflns_limit_k_min -28
_diffrn_reflns_limit_l_max 17
_diffrn_reflns_limit_l_min -17
_diffrn_reflns_number 64539
_diffrn_reflns_point_group_measured_fraction_full 0.997
_diffrn_reflns_point_group_measured_fraction_max 0.997
_diffrn_reflns_theta_full 24.996
_diffrn_reflns_theta_max 24.996
_diffrn_reflns_theta_min 3.221
_diffrn_source 'fine-focus sealed tube'
_exptl_absorpt_coefficient_mu 1.867
_exptl_absorpt_correction_T_max 0.701
_exptl_absorpt_correction_T_min 0.599
_exptl_absorpt_correction_type multi-scan
_exptl_absorpt_process_details CrystalClear
_exptl_crystal_colour GREEN
_exptl_crystal_density_diffrn 1.745
_exptl_crystal_density_method 'not measured'
_exptl_crystal_description BLOCK
_exptl_crystal_F_000 4736
_exptl_crystal_size_max 0.28
_exptl_crystal_size_mid 0.26
_exptl_crystal_size_min 0.19
_refine_diff_density_max 1.142
_refine_diff_density_min -0.557
_refine_diff_density_rms 0.067
_refine_ls_extinction_coef .
_refine_ls_extinction_method none
_refine_ls_goodness_of_fit_ref 0.971
_refine_ls_hydrogen_treatment constr
_refine_ls_matrix_type full
_refine_ls_number_parameters 271
_refine_ls_number_reflns 3873
_refine_ls_number_restraints 0
_refine_ls_restrained_S_all 0.971
_refine_ls_R_factor_all 0.0385
_refine_ls_R_factor_gt 0.0328
_refine_ls_shift/su_max 0.001
_refine_ls_shift/su_mean 0.000
_refine_ls_structure_factor_coef Fsqd
_refine_ls_weighting_details 'w=1/[\s^2^(Fo^2^)+(0.0407P)^2^+32.7907P] where P=(Fo^2^+2Fc^2^)/3'
_refine_ls_weighting_scheme calc
_refine_ls_wR_factor_gt 0.0764
_refine_ls_wR_factor_ref 0.0794
_reflns_Friedel_coverage 0.000
_reflns_Friedel_fraction_full .
_reflns_Friedel_fraction_max .
_reflns_number_gt 3490
_reflns_number_total 3873
_reflns_threshold_expression 'I > 2\s(I)'
_cod_data_source_file JSSC-2018-262-100.cif
_cod_data_source_block 1_sqd
_cod_depositor_comments
;
The following automatic conversions were performed:

data item '_exptl_absorpt_correction_type' value 'Multi-scan' was
changed to 'multi-scan' in accordance with the built-in table derived
from the CIF Core dictionary named 'cif_core.dic' version 2.4.5 last
updated on 2014-11-21.

Automatic conversion script
Id: cif_fix_values 8369 2020-08-20 11:38:08Z andrius 
;
_cod_original_cell_volume 8812.3(6)
_cod_original_sg_symbol_H-M 'I 41/a'
_cod_database_code 1561106
_shelx_space_group_comment
;
The symmetry employed for this shelxl refinement is uniquely defined
by the following loop, which should always be used as a source of
symmetry information in preference to the above space-group names.
They are only intended as comments.
;

loop_
_space_group_symop_operation_xyz
'x, y, z'
'-x+1/2, -y, z+1/2'
'-y+3/4, x+1/4, z+1/4'
'y+3/4, -x+3/4, z+3/4'
'x+1/2, y+1/2, z+1/2'
'-x+1, -y+1/2, z+1'
'-y+5/4, x+3/4, z+3/4'
'y+5/4, -x+5/4, z+5/4'
'-x, -y, -z'
'x-1/2, y, -z-1/2'
'y-3/4, -x-1/4, -z-1/4'
'-y-3/4, x-3/4, -z-3/4'
'-x+1/2, -y+1/2, -z+1/2'
'x, y+1/2, -z'
'y-1/4, -x+1/4, -z+1/4'
'-y-1/4, x-1/4, -z-1/4'

loop_
_atom_site_label
_atom_site_type_symbol
_atom_site_fract_x
_atom_site_fract_y
_atom_site_fract_z
_atom_site_U_iso_or_equiv
_atom_site_adp_type
_atom_site_occupancy
_atom_site_site_symmetry_order
_atom_site_calc_flag
_atom_site_refinement_flags_posn
_atom_site_refinement_flags_adp
_atom_site_refinement_flags_occupancy
_atom_site_disorder_assembly
_atom_site_disorder_group
C1 C 0.23968(13) 0.79364(11) 1.0298(2) 0.0301(7) Uani 1 1 d . . . . .
C2 C 0.24417(13) 0.80199(11) 0.9296(2) 0.0298(7) Uani 1 1 d . . . . .
C3 C 0.29412(14) 0.80968(13) 0.8885(2) 0.0370(7) Uani 1 1 d . . . . .
H3 H 0.3262 0.8063 0.9219 0.044 Uiso 1 1 calc R U . . .
C4 C 0.29670(15) 0.82257(13) 0.7968(2) 0.0400(8) Uani 1 1 d . . . . .
H4 H 0.3303 0.8287 0.7688 0.048 Uiso 1 1 calc R U . . .
C5 C 0.24864(14) 0.82613(11) 0.7482(2) 0.0326(7) Uani 1 1 d . . . . .
C6 C 0.19871(15) 0.81593(13) 0.7869(2) 0.0398(8) Uani 1 1 d . . . . .
H6 H 0.1668 0.8171 0.7525 0.048 Uiso 1 1 calc R U . . .
H6B H 0.4036 0.8674 1.3110 0.048 Uiso 1 1 d R U . . .
C7 C 0.19672(15) 0.80393(13) 0.8780(2) 0.0397(8) Uani 1 1 d . . . . .
H7 H 0.1631 0.7970 0.9052 0.048 Uiso 1 1 calc R U . . .
C8 C 0.24481(14) 0.92143(11) 0.64734(19) 0.0303(7) Uani 1 1 d . . . . .
C9 C 0.19354(13) 0.94452(11) 0.6554(2) 0.0316(7) Uani 1 1 d . . . . .
H9 H 0.1622 0.9229 0.6528 0.038 Uiso 1 1 calc R U . . .
C10 C 0.18961(12) 1.00010(11) 0.6674(2) 0.0287(6) Uani 1 1 d . . . . .
H10 H 0.1553 1.0162 0.6729 0.034 Uiso 1 1 calc R U . . .
C11 C 0.23613(11) 1.03256(10) 0.67141(18) 0.0229(6) Uani 1 1 d . . . . .
C12 C 0.23081(11) 1.09361(11) 0.68425(18) 0.0224(6) Uani 1 1 d . . . . .
C13 C 0.28718(12) 1.00849(12) 0.6633(2) 0.0344(7) Uani 1 1 d . . . . .
H13 H 0.3186 1.0300 0.6657 0.041 Uiso 1 1 calc R U . . .
C14 C 0.29155(14) 0.95240(13) 0.6516(2) 0.0389(8) Uani 1 1 d . . . . .
H14 H 0.3258 0.9359 0.6467 0.047 Uiso 1 1 calc R U . . .
C15 C 0.09225(11) 0.79048(11) 1.3682(2) 0.0252(6) Uani 1 1 d . . . . .
H15 H 0.0689 0.7717 1.4070 0.030 Uiso 1 1 calc R U . . .
C16 C 0.13189(11) 0.85337(11) 1.2985(2) 0.0249(6) Uani 1 1 d . . . . .
H16 H 0.1422 0.8878 1.2779 0.030 Uiso 1 1 calc R U . . .
N1 N 0.15480(9) 0.80751(9) 1.27092(16) 0.0224(5) Uani 1 1 d . . . . .
N2 N 0.12870(9) 0.76598(9) 1.31643(16) 0.0220(5) Uani 1 1 d . . . . .
N3 N 0.09220(9) 0.84520(9) 1.35937(17) 0.0249(5) Uani 1 1 d . . . . .
Ni1 Ni 0.34603(2) 0.81213(2) 1.19508(2) 0.02085(11) Uani 1 1 d . . . . .
Ni2 Ni 0.22146(2) 0.79535(2) 1.19472(2) 0.01974(11) Uani 1 1 d . . . . .
O1 O 0.28465(7) 0.78707(7) 1.28155(12) 0.0205(4) Uani 1 1 d . . . . .
O2 O 0.19223(9) 0.79019(9) 1.06348(14) 0.0368(5) Uani 1 1 d . . . . .
O3 O 0.28172(9) 0.79245(9) 1.07832(14) 0.0359(5) Uani 1 1 d . . . . .
O4 O 0.27357(8) 1.12132(7) 0.68077(14) 0.0289(5) Uani 1 1 d . . . . .
O5 O 0.18317(8) 1.11092(7) 0.69710(14) 0.0295(5) Uani 1 1 d . . . . .
O6 O 0.39721(10) 0.83380(10) 1.30335(16) 0.0456(6) Uani 1 1 d . . . . .
O7 O 0.30272(12) 0.83774(10) 0.59756(18) 0.0576(8) Uani 1 1 d . . . . .
O8 O 0.20187(12) 0.82984(9) 0.58903(16) 0.0528(7) Uani 1 1 d . . . . .
S1 S 0.25001(4) 0.84949(3) 0.63458(5) 0.0382(2) Uani 1 1 d . . . . .
H10A H 0.3069 0.8111 1.3013 0.046 Uiso 1 1 d R U . . .
H6A H 0.3978 0.8087 1.3430 0.046 Uiso 1 1 d R U . . .

loop_
_atom_site_aniso_label
_atom_site_aniso_U_11
_atom_site_aniso_U_22
_atom_site_aniso_U_33
_atom_site_aniso_U_23
_atom_site_aniso_U_13
_atom_site_aniso_U_12
C1 0.0420(18) 0.0185(14) 0.0298(16) 0.0000(12) 0.0013(14) 0.0011(12)
C2 0.0447(18) 0.0164(13) 0.0284(16) 0.0020(12) 0.0036(14) 0.0005(12)
C3 0.0420(18) 0.0361(17) 0.0330(17) 0.0015(14) 0.0008(14) 0.0038(14)
C4 0.049(2) 0.0332(17) 0.0374(19) 0.0016(14) 0.0133(16) 0.0019(15)
C5 0.056(2) 0.0153(13) 0.0262(16) 0.0005(12) 0.0008(14) 0.0052(13)
C6 0.049(2) 0.0362(18) 0.0342(18) 0.0056(14) -0.0059(15) -0.0012(15)
C7 0.046(2) 0.0385(18) 0.0346(18) 0.0073(14) 0.0041(15) -0.0048(15)
C8 0.054(2) 0.0151(13) 0.0217(15) 0.0008(11) 0.0048(13) 0.0017(13)
C9 0.0422(18) 0.0181(14) 0.0343(17) -0.0014(12) -0.0022(14) -0.0054(13)
C10 0.0311(16) 0.0205(14) 0.0347(16) -0.0015(12) -0.0030(13) 0.0016(12)
C11 0.0302(15) 0.0152(13) 0.0233(14) -0.0017(11) -0.0018(11) 0.0018(11)
C12 0.0258(15) 0.0170(13) 0.0243(14) -0.0016(11) -0.0076(11) 0.0011(11)
C13 0.0286(16) 0.0227(15) 0.052(2) -0.0004(14) 0.0052(14) 0.0013(12)
C14 0.0385(18) 0.0266(16) 0.052(2) 0.0012(15) 0.0126(16) 0.0140(14)
C15 0.0195(13) 0.0204(14) 0.0355(16) -0.0012(12) 0.0074(12) -0.0004(11)
C16 0.0255(14) 0.0130(13) 0.0361(16) 0.0007(11) 0.0087(12) 0.0009(11)
N1 0.0219(11) 0.0147(11) 0.0304(13) 0.0025(9) 0.0086(10) -0.0007(9)
N2 0.0204(11) 0.0161(11) 0.0296(13) 0.0022(9) 0.0084(9) 0.0005(9)
N3 0.0211(12) 0.0173(11) 0.0365(14) -0.0031(10) 0.0080(10) 0.0003(9)
Ni1 0.01754(18) 0.01315(17) 0.0319(2) 0.00360(14) 0.00727(14) 0.00105(12)
Ni2 0.01844(18) 0.01493(18) 0.0259(2) 0.00308(13) 0.00611(14) 0.00083(13)
O1 0.0209(9) 0.0144(9) 0.0263(10) 0.0014(7) 0.0043(8) -0.0019(7)
O2 0.0409(13) 0.0404(13) 0.0292(12) 0.0046(9) 0.0044(10) -0.0053(10)
O3 0.0426(13) 0.0348(12) 0.0302(12) 0.0005(9) 0.0001(10) 0.0078(10)
O4 0.0248(10) 0.0158(9) 0.0462(13) -0.0056(9) -0.0069(9) -0.0003(8)
O5 0.0234(10) 0.0151(9) 0.0499(13) -0.0023(9) -0.0047(9) 0.0026(8)
O6 0.0502(15) 0.0372(13) 0.0492(15) 0.0025(11) -0.0084(12) -0.0043(11)
O7 0.094(2) 0.0314(13) 0.0479(15) 0.0082(11) 0.0274(15) 0.0219(13)
O8 0.096(2) 0.0245(12) 0.0380(13) -0.0067(10) -0.0199(14) -0.0036(12)
S1 0.0709(6) 0.0170(4) 0.0266(4) 0.0002(3) 0.0060(4) 0.0085(4)

loop_
_atom_type_symbol
_atom_type_description
_atom_type_scat_dispersion_real
_atom_type_scat_dispersion_imag
_atom_type_scat_source
C C 0.0033 0.0016 'International Tables Vol C Tables 4.2.6.8 and 6.1.1.4'
H H 0.0000 0.0000 'International Tables Vol C Tables 4.2.6.8 and 6.1.1.4'
N N 0.0061 0.0033 'International Tables Vol C Tables 4.2.6.8 and 6.1.1.4'
O O 0.0106 0.0060 'International Tables Vol C Tables 4.2.6.8 and 6.1.1.4'
S S 0.1246 0.1234 'International Tables Vol C Tables 4.2.6.8 and 6.1.1.4'
Ni Ni 0.3393 1.1124 'International Tables Vol C Tables 4.2.6.8 and 6.1.1.4'

loop_
_geom_angle_atom_site_label_1
_geom_angle_atom_site_label_2
_geom_angle_atom_site_label_3
_geom_angle
_geom_angle_site_symmetry_1
_geom_angle_site_symmetry_3
O3 C1 O2 121.5(3) . .
O3 C1 C2 120.6(3) . .
O2 C1 C2 117.8(3) . .
C3 C2 C7 119.4(3) . .
C3 C2 C1 121.4(3) . .
C7 C2 C1 119.2(3) . .
C2 C3 C4 120.1(3) . .
C5 C4 C3 118.9(3) . .
C6 C5 C4 121.9(3) . .
C6 C5 S1 118.1(3) . .
C4 C5 S1 119.8(3) . .
C5 C6 C7 118.6(3) . .
C6 C7 C2 121.0(3) . .
C14 C8 C9 121.8(3) . .
C14 C8 S1 119.5(2) . .
C9 C8 S1 118.7(2) . .
C10 C9 C8 118.6(3) . .
C9 C10 C11 120.9(3) . .
C13 C11 C10 119.4(3) . .
C13 C11 C12 120.6(3) . .
C10 C11 C12 120.0(2) . .
O4 C12 O5 127.0(2) . .
O4 C12 C11 117.4(2) . .
O5 C12 C11 115.7(2) . .
C14 C13 C11 120.0(3) . .
C8 C14 C13 119.2(3) . .
N2 C15 N3 113.3(2) . .
N1 C16 N3 112.9(2) . .
C16 N1 N2 106.2(2) . .
C16 N1 Ni2 130.26(18) . .
N2 N1 Ni2 122.92(16) . .
C15 N2 N1 105.3(2) . .
C15 N2 Ni1 133.37(19) . 13_567
N1 N2 Ni1 121.06(16) . 13_567
C16 N3 C15 102.3(2) . .
C16 N3 Ni1 124.83(18) . 8_354
C15 N3 Ni1 129.5(2) . 8_354
N2 Ni1 O5 175.08(9) 13_567 2_575
N2 Ni1 N3 94.16(9) 13_567 7_554
O5 Ni1 N3 85.56(9) 2_575 7_554
N2 Ni1 O1 89.67(8) 13_567 .
O5 Ni1 O1 90.59(7) 2_575 .
N3 Ni1 O1 176.15(8) 7_554 .
N2 Ni1 O6 96.95(10) 13_567 .
O5 Ni1 O6 87.94(9) 2_575 .
N3 Ni1 O6 87.99(10) 7_554 .
O1 Ni1 O6 91.96(9) . .
N2 Ni1 O3 87.11(8) 13_567 .
O5 Ni1 O3 88.02(8) 2_575 .
N3 Ni1 O3 94.88(9) 7_554 .
O1 Ni1 O3 84.89(8) . .
O6 Ni1 O3 174.85(9) . .
N1 Ni2 O1 106.15(9) . .
N1 Ni2 O1 89.43(8) . 13_567
O1 Ni2 O1 81.27(8) . 13_567
N1 Ni2 O4 87.56(8) . 2_575
O1 Ni2 O4 96.79(8) . 2_575
O1 Ni2 O4 175.83(8) 13_567 2_575
N1 Ni2 O2 104.87(9) . .
O1 Ni2 O2 148.61(8) . .
O1 Ni2 O2 94.35(8) 13_567 .
O4 Ni2 O2 89.22(9) 2_575 .
N1 Ni2 O3 163.81(9) . .
O1 Ni2 O3 89.09(8) . .
O1 Ni2 O3 98.45(7) 13_567 .
O4 Ni2 O3 85.18(8) 2_575 .
O2 Ni2 O3 60.64(8) . .
Ni2 O1 Ni2 98.73(8) . 13_567
Ni2 O1 Ni1 97.53(8) . .
Ni2 O1 Ni1 116.78(8) 13_567 .
C1 O2 Ni2 92.87(19) . .
C1 O3 Ni2 84.44(18) . .
C1 O3 Ni1 161.9(2) . .
Ni2 O3 Ni1 82.58(7) . .
C12 O4 Ni2 125.81(18) . 2_574
C12 O5 Ni1 130.01(18) . 2_574
O7 S1 O8 119.35(17) . .
O7 S1 C8 107.75(15) . .
O8 S1 C8 108.80(15) . .
O7 S1 C5 108.40(16) . .
O8 S1 C5 108.74(16) . .
C8 S1 C5 102.49(13) . .

loop_
_geom_bond_atom_site_label_1
_geom_bond_atom_site_label_2
_geom_bond_distance
_geom_bond_site_symmetry_2
C1 O3 1.253(4) .
C1 O2 1.264(4) .
C1 C2 1.499(4) .
C2 C3 1.375(5) .
C2 C7 1.388(5) .
C3 C4 1.394(5) .
C4 C5 1.378(5) .
C5 C6 1.369(5) .
C5 S1 1.775(3) .
C6 C7 1.379(5) .
C8 C14 1.370(5) .
C8 C9 1.378(4) .
C8 S1 1.771(3) .
C9 C10 1.372(4) .
C10 C11 1.386(4) .
C11 C13 1.383(4) .
C11 C12 1.508(4) .
C12 O4 1.245(3) .
C12 O5 1.252(3) .
C13 C14 1.384(4) .
C15 N2 1.317(3) .
C15 N3 1.342(3) .
C16 N1 1.316(3) .
C16 N3 1.337(4) .
N1 N2 1.374(3) .
N1 Ni2 2.001(2) .
N2 Ni1 2.011(2) 13_567
N3 Ni1 2.050(2) 8_354
Ni1 N2 2.011(2) 13_567
Ni1 O5 2.0093(18) 2_575
Ni1 N3 2.050(2) 7_554
Ni1 O1 2.0626(18) .
Ni1 O6 2.099(2) .
Ni1 O3 2.383(2) .
Ni2 O1 2.0173(19) .
Ni2 O1 2.0476(17) 13_567
Ni2 O4 2.0481(18) 2_575
Ni2 O2 2.072(2) .
Ni2 O3 2.265(2) .
O1 Ni2 2.0475(17) 13_567
O4 Ni2 2.0483(18) 2_574
O5 Ni1 2.0093(18) 2_574
O7 S1 1.427(3) .
O8 S1 1.437(3) .
